data_1517987
loop_
_publ_author_name
'Tachez, Michel'
'Theobald, Francois'
'Bernard, Jean'
'Hewat, Alan W.'

_publ_section_title
;
 Intercalation of water molecules in a layer structure VOPO4. Crystal
 structure of VOPO4.2D2O
;
_journal_name_full 'Revue de Chimie Minerale'
_journal_page_first 291
_journal_page_last 300
_journal_volume 19
_journal_year 1982
_chemical_formula_sum 'D4 O7 P V'
_chemical_formula_weight 201.95
_space_group_IT_number 85
_symmetry_cell_setting tetragonal
_symmetry_Int_Tables_number 85
_symmetry_space_group_name_Hall 'P 4ab -1ab'
_symmetry_space_group_name_H-M 'P 4/n :1'
_cell_angle_alpha 90.
_cell_angle_beta 90.
_cell_angle_gamma 90.
_cell_formula_units_Z 2
_cell_length_a 6.2154(2)
_cell_length_b 6.2154(2)
_cell_length_c 7.4029(7)
_cell_measurement_temperature 300
_cell_volume 285.98(3)
_diffrn_ambient_temperature 300
_diffrn_measurement_device_type Diffractometer
_diffrn_radiation_type neutron
_diffrn_radiation_wavelength 1.909
_diffrn_source neutron
_exptl_crystal_density_diffrn 2.345
_pd_instr_location Grenoble-D1A
_pd_meas_2theta_range_inc 0.05000
_pd_meas_2theta_range_max 160.00000
_pd_meas_2theta_range_min 6.00000
_pd_meas_number_of_points 3080
_pd_meas_scan_method step
_refine_ls_number_reflns 288
_refine_ls_R_I_factor 18.6
_cod_data_source_file VOPO4-2D2O.cif
_cod_data_source_block VOPO4-2D2O
_cod_original_sg_symbol_H-M 'P 4/n:1'
_cod_database_code 1517987

loop_
_symmetry_equiv_pos_site_id
_symmetry_equiv_pos_as_xyz
1 x,y,z
2 1/2-y,1/2+x,z
3 -x,-y,z
4 1/2+y,1/2-x,z
5 1/2-x,1/2-y,-z
6 y,-x,-z
7 1/2+x,1/2+y,-z
8 -y,x,-z

loop_
_atom_site_aniso_label
_atom_site_aniso_U_11
_atom_site_aniso_U_22
_atom_site_aniso_U_33
_atom_site_aniso_U_23
_atom_site_aniso_U_13
_atom_site_aniso_U_12
P -0.005(3) -0.005(3) 0.203(13) 0.0000 0.0000 0.0000
O1 0.033(3) 0.0329(13) 0.106(9) 0.0000 0.0000 0.0000
O2 0.0209(10) 0.0209(10) 0.119(4) 0.0000 0.0000 0.0000
O3 0.037(3) 0.037(3) 0.184(15) 0.0000 0.0000 0.0000
D1 0.085(6) 0.085(6) 0.215(13) 0.0000 0.0000 0.0000
O4 0.018(8) 0.018(8) 0.3(3) 0.0000 0.0000 0.0000
D2 0.046(10) 0.046(10) 0.70(10) 0.0000 0.0000 0.0000

loop_
_atom_site_label
_atom_site_type_symbol
_atom_site_thermal_displace_type
_atom_site_fract_x
_atom_site_fract_y
_atom_site_fract_z
_atom_site_occupancy
_atom_site_U_iso_or_equiv
V V Uiso 0.00000 0.50000 0.56800 1.000 0.0063
P P Uani 0.00000 0.00000 0.50000 1.000 0.064(5)
O1 O Uani 0.00000 0.50000 0.3750(10) 1.000 0.057(3)
O2 O Uani 0.498(2) 0.6988(5) 0.3757(6) 1.000 0.0536(14)
O3 O Uani 0.00000 0.50000 0.905(2) 1.000 0.086(5)
O4 O Uani 0.00000 0.00000 0.092(4) 0.500 0.11(10)
D1 D Uani 0.148(3) 0.480(10) 0.944(2) 0.500 0.128(5)
D2 D Uani 0.551(3) 0.429(6) 0.062(16) 0.500 0.26(3)

loop_
_geom_angle_atom_site_label_1
_geom_angle_atom_site_label_2
_geom_angle_atom_site_label_3
_geom_angle
_geom_angle_site_symmetry_1
_geom_angle_site_symmetry_3
_geom_angle_publ_flag
O1 V O2 102.55(13) . 5_566 yes
O1 V O2 102.55(13) . 6_466 yes
O1 V O2 102.55(13) . 7_446 yes
O1 V O2 102.55(13) . 8_656 yes
O2 V O2 87.3(5) 5_566 6_466 yes
O2 V O2 154.90(19) 5_566 7_446 yes
O2 V O2 87.3(5) 5_566 8_656 yes
O2 V O2 87.3(5) 6_466 7_446 yes
O2 V O2 154.90(19) 6_466 8_656 yes
O2 V O2 87.3(5) 7_446 8_656 yes
O2 P O2 106.7(2) 2_545 4_455 yes
O2 P O2 110.9(6) 2_545 5_556 yes
O2 P O2 110.9(6) 2_545 7_446 yes
O2 P O2 110.9(6) 4_455 5_556 yes
O2 P O2 110.9(6) 4_455 7_446 yes
O2 P O2 106.7(2) 5_556 7_446 yes
V O2 P 130.8(3) 5_566 2_555 yes
D1 O3 D1 85(5) . 2_555 yes
D1 O3 D1 145(2) . 3_565 yes
D1 O3 D1 85(5) . 4_455 yes
D1 O3 D1 85(5) 2_555 3_565 yes
D1 O3 D1 145(2) 2_555 4_455 yes
D1 O3 D1 85(5) 3_565 4_455 yes

loop_
_geom_bond_atom_site_label_1
_geom_bond_atom_site_label_2
_geom_bond_distance
_geom_bond_site_symmetry_2
_geom_bond_publ_flag
V O1 1.429(7) . yes
V O2 1.918(3) 5_566 yes
V O2 1.918(3) 6_466 yes
V O2 1.918(3) 7_446 yes
V O2 1.918(3) 8_656 yes
P O2 1.541(4) 2_545 yes
P O2 1.541(4) 4_455 yes
P O2 1.541(4) 5_556 yes
P O2 1.541(4) 7_446 yes
O3 D1 0.97(2) . yes
O3 D1 0.97(2) 2_555 yes
O3 D1 0.97(2) 3_565 yes
O3 D1 0.97(2) 4_455 yes
